data_2237205
loop_
_publ_author_name
'Neuba, Adam'
'Fl\"orke, Ulrich'
'Henkel, Gerald'

_publ_section_title
;
 The mixed-valent copper thiolate complex
 hexakis{\m~3~-2-[(1,3-dimethylimidazolidene)amino]benzenethiolato}dicopper(II)tetracopper(I)
 bis(hexafluoridophosphate) acetonitrile disolvate dichloromethane
 disolvate
;
_journal_coeditor_code NR2037
_journal_issue 1
_journal_name_full 'Acta Crystallographica Section E'
_journal_page_first m54
_journal_page_last m55
_journal_paper_doi 10.1107/S1600536812050428
_journal_volume 69
_journal_year 2013
_chemical_formula_iupac '[Cu6 (C11 H14 N3 S)6] (P F6)2, 2C2 H3 N, 2C H2 Cl2'
_chemical_formula_moiety 'C66 H84 Cu6 N18 S6 2+, 2(F6 P -), 2(C H2 Cl2), 2(C2 H3 N)'
_chemical_formula_sum 'C72 H94 Cl4 Cu6 F12 N20 P2 S6'
_chemical_formula_weight 2245.01
_chemical_name_systematic
;
Hexakis{\m~3~-2-[(1,3-
dimethylimidazolidene)amino]benzenethiolato}dicopper(II)tetracopper(I)
bis(hexafluoridophosphate) acetonitrile disolvate dichloromethane disolvate
;
_space_group_IT_number 2
_symmetry_cell_setting triclinic
_symmetry_space_group_name_Hall '-P 1'
_symmetry_space_group_name_H-M 'P -1'
_atom_sites_solution_hydrogens difmap
_atom_sites_solution_primary direct
_atom_sites_solution_secondary difmap
_audit_creation_method SHELXL-97
_cell_angle_alpha 108.371(4)
_cell_angle_beta 94.768(4)
_cell_angle_gamma 102.691(4)
_cell_formula_units_Z 1
_cell_length_a 13.019(2)
_cell_length_b 13.687(3)
_cell_length_c 13.875(3)
_cell_measurement_reflns_used 5162
_cell_measurement_temperature 120(2)
_cell_measurement_theta_max 27.38
_cell_measurement_theta_min 2.43
_cell_volume 2257.9(8)
_computing_cell_refinement 'SAINT (Bruker, 2002)'
_computing_data_collection 'SMART (Bruker, 2002)'
_computing_data_reduction 'SAINT (Bruker, 2002)'
_computing_molecular_graphics 'SHELXTL (Sheldrick, 2008)'
_computing_publication_material 'SHELXTL (Sheldrick, 2008)'
_computing_structure_refinement 'SHELXL97 (Sheldrick, 2008)'
_computing_structure_solution 'SHELXS97 (Sheldrick, 2008)'
_diffrn_ambient_temperature 120(2)
_diffrn_measured_fraction_theta_full 0.990
_diffrn_measured_fraction_theta_max 0.990
_diffrn_measurement_device_type 'Bruker SMART APEX'
_diffrn_measurement_method '\f and \w scans'
_diffrn_radiation_monochromator graphite
_diffrn_radiation_source 'sealed tube'
_diffrn_radiation_type MoK\a
_diffrn_radiation_wavelength 0.71073
_diffrn_reflns_av_R_equivalents 0.0313
_diffrn_reflns_av_sigmaI/netI 0.0579
_diffrn_reflns_limit_h_max 17
_diffrn_reflns_limit_h_min -13
_diffrn_reflns_limit_k_max 18
_diffrn_reflns_limit_k_min -17
_diffrn_reflns_limit_l_max 18
_diffrn_reflns_limit_l_min -18
_diffrn_reflns_number 18315
_diffrn_reflns_theta_full 27.88
_diffrn_reflns_theta_max 27.88
_diffrn_reflns_theta_min 1.57
_exptl_absorpt_coefficient_mu 1.758
_exptl_absorpt_correction_T_max 0.6676
_exptl_absorpt_correction_T_min 0.5117
_exptl_absorpt_correction_type multi-scan
_exptl_absorpt_process_details '(SADABS; Sheldrick, 2004)'
_exptl_crystal_colour black
_exptl_crystal_density_diffrn 1.651
_exptl_crystal_density_method 'not measured'
_exptl_crystal_description prism
_exptl_crystal_F_000 1142
_exptl_crystal_size_max 0.44
_exptl_crystal_size_mid 0.38
_exptl_crystal_size_min 0.25
_refine_diff_density_max 0.973
_refine_diff_density_min -0.904
_refine_ls_extinction_method none
_refine_ls_goodness_of_fit_ref 1.034
_refine_ls_hydrogen_treatment constr
_refine_ls_matrix_type full
_refine_ls_number_parameters 557
_refine_ls_number_reflns 10640
_refine_ls_number_restraints 0
_refine_ls_restrained_S_all 1.034
_refine_ls_R_factor_all 0.0648
_refine_ls_R_factor_gt 0.0481
_refine_ls_shift/su_max 0.007
_refine_ls_shift/su_mean 0.002
_refine_ls_structure_factor_coef Fsqd
_refine_ls_weighting_details 'calc w=1/[\s^2^(Fo^2^)+(0.0733P)^2^+1.3720P] where P=(Fo^2^+2Fc^2^)/3'
_refine_ls_weighting_scheme calc
_refine_ls_wR_factor_gt 0.1275
_refine_ls_wR_factor_ref 0.1384
_reflns_number_gt 8260
_reflns_number_total 10640
_reflns_threshold_expression I>2sigma(I)
_cod_data_source_file nr2037.cif
_cod_data_source_block I
_cod_original_cell_volume 2257.8(7)
_cod_database_code 2237205
_cod_database_fobs_code 2237205

loop_
_symmetry_equiv_pos_as_xyz
'x, y, z'
'-x, -y, -z'

loop_
_atom_site_type_symbol
_atom_site_label
_atom_site_fract_x
_atom_site_fract_y
_atom_site_fract_z
_atom_site_U_iso_or_equiv
_atom_site_adp_type
_atom_site_calc_flag
_atom_site_refinement_flags
_atom_site_occupancy
_atom_site_symmetry_multiplicity
Cu Cu1 0.62734(3) 0.54975(3) 0.13981(3) 0.01963(11) Uani d . 1 1
Cu Cu2 0.54012(3) 0.67921(3) 0.08413(3) 0.01902(10) Uani d . 1 1
Cu Cu3 0.55066(3) 0.59234(3) -0.10848(3) 0.01968(11) Uani d . 1 1
S S1 0.45590(6) 0.58501(6) 0.18015(6) 0.01848(16) Uani d . 1 1
S S2 0.69051(6) 0.61789(6) 0.01818(6) 0.01843(16) Uani d . 1 1
S S3 0.38980(6) 0.62400(6) -0.03894(6) 0.01842(16) Uani d . 1 1
N N1 0.6730(2) 0.5961(2) 0.2925(2) 0.0223(6) Uani d . 1 1
N N2 0.8297(3) 0.5366(3) 0.2911(3) 0.0335(7) Uani d . 1 1
N N3 0.7236(3) 0.4993(3) 0.3983(2) 0.0304(7) Uani d . 1 1
N N4 0.6463(2) 0.8206(2) 0.1608(2) 0.0204(6) Uani d . 1 1
N N5 0.5361(3) 0.9110(3) 0.2603(2) 0.0289(7) Uani d . 1 1
N N6 0.6917(3) 0.9194(2) 0.3424(2) 0.0279(7) Uani d . 1 1
N N7 0.5452(2) 0.7096(2) -0.1660(2) 0.0230(6) Uani d . 1 1
N N8 0.7187(3) 0.7395(3) -0.2063(2) 0.0323(7) Uani d . 1 1
N N9 0.6661(3) 0.8836(3) -0.1248(2) 0.0322(7) Uani d . 1 1
C C1 0.7392(3) 0.5479(3) 0.3274(3) 0.0249(7) Uani d . 1 1
C C2 0.8823(3) 0.5962(4) 0.2311(3) 0.0387(9) Uani d . 1 1
H H2A 0.8430 0.6476 0.2239 0.058 Uiso calc R 1 1
H H2B 0.8839 0.5470 0.1628 0.058 Uiso calc R 1 1
H H2C 0.9554 0.6342 0.2661 0.058 Uiso calc R 1 1
C C3 0.8860(3) 0.4806(3) 0.3424(3) 0.0378(9) Uani d . 1 1
H H3A 0.9553 0.5278 0.3831 0.045 Uiso calc R 1 1
H H3B 0.8985 0.4166 0.2919 0.045 Uiso calc R 1 1
C C4 0.8101(4) 0.4500(4) 0.4119(3) 0.0401(10) Uani d . 1 1
H H4A 0.7829 0.3716 0.3906 0.048 Uiso calc R 1 1
H H4B 0.8458 0.4782 0.4846 0.048 Uiso calc R 1 1
C C5 0.6194(4) 0.4573(3) 0.4214(3) 0.0378(9) Uani d . 1 1
H H5A 0.5634 0.4623 0.3728 0.057 Uiso calc R 1 1
H H5B 0.6138 0.4988 0.4917 0.057 Uiso calc R 1 1
H H5C 0.6108 0.3825 0.4153 0.057 Uiso calc R 1 1
C C6 0.6089(3) 0.6453(3) 0.3558(2) 0.0222(7) Uani d . 1 1
C C7 0.6436(3) 0.7019(3) 0.4631(3) 0.0290(8) Uani d . 1 1
H H7A 0.7128 0.7049 0.4935 0.035 Uiso calc R 1 1
C C8 0.5792(3) 0.7521(3) 0.5236(3) 0.0325(9) Uani d . 1 1
H H8A 0.6045 0.7891 0.5950 0.039 Uiso calc R 1 1
C C9 0.4774(3) 0.7495(3) 0.4817(3) 0.0312(8) Uani d . 1 1
H H9A 0.4330 0.7836 0.5243 0.037 Uiso calc R 1 1
C C10 0.4412(3) 0.6965(3) 0.3767(3) 0.0252(7) Uani d . 1 1
H H10A 0.3717 0.6941 0.3474 0.030 Uiso calc R 1 1
C C11 0.5070(3) 0.6467(3) 0.3142(2) 0.0207(7) Uani d . 1 1
C C12 0.6285(3) 0.8814(3) 0.2505(3) 0.0219(7) Uani d . 1 1
C C13 0.4489(3) 0.8864(3) 0.1790(3) 0.0311(8) Uani d . 1 1
H H13A 0.4761 0.8797 0.1141 0.047 Uiso calc R 1 1
H H13B 0.4123 0.9435 0.1947 0.047 Uiso calc R 1 1
H H13C 0.3986 0.8190 0.1726 0.047 Uiso calc R 1 1
C C14 0.5292(3) 0.9639(3) 0.3666(3) 0.0304(8) Uani d . 1 1
H H14A 0.4766 0.9177 0.3918 0.036 Uiso calc R 1 1
H H14B 0.5092 1.0316 0.3759 0.036 Uiso calc R 1 1
C C15 0.6431(3) 0.9841(3) 0.4219(3) 0.0323(8) Uani d . 1 1
H H15A 0.6815 1.0605 0.4446 0.039 Uiso calc R 1 1
H H15B 0.6424 0.9604 0.4823 0.039 Uiso calc R 1 1
C C16 0.7869(3) 0.8878(3) 0.3696(3) 0.0306(8) Uani d . 1 1
H H16A 0.7860 0.8187 0.3191 0.046 Uiso calc R 1 1
H H16B 0.7880 0.8819 0.4382 0.046 Uiso calc R 1 1
H H16C 0.8507 0.9414 0.3696 0.046 Uiso calc R 1 1
C C17 0.7492(3) 0.8350(3) 0.1357(3) 0.0222(7) Uani d . 1 1
C C18 0.8246(3) 0.9346(3) 0.1699(3) 0.0261(7) Uani d . 1 1
H H18A 0.8076 0.9944 0.2162 0.031 Uiso calc R 1 1
C C19 0.9228(3) 0.9478(3) 0.1380(3) 0.0340(9) Uani d . 1 1
H H19A 0.9724 1.0161 0.1627 0.041 Uiso calc R 1 1
C C20 0.9495(3) 0.8614(3) 0.0697(3) 0.0379(9) Uani d . 1 1
H H20A 1.0171 0.8704 0.0478 0.045 Uiso calc R 1 1
C C21 0.8772(3) 0.7629(3) 0.0345(3) 0.0281(8) Uani d . 1 1
H H21A 0.8950 0.7042 -0.0126 0.034 Uiso calc R 1 1
C C22 0.7778(3) 0.7479(3) 0.0668(3) 0.0215(7) Uani d . 1 1
C C23 0.6375(3) 0.7756(3) -0.1655(3) 0.0256(7) Uani d . 1 1
C C24 0.7053(4) 0.6345(3) -0.2809(3) 0.0380(9) Uani d . 1 1
H H24A 0.6311 0.5930 -0.2913 0.057 Uiso calc R 1 1
H H24B 0.7528 0.5983 -0.2555 0.057 Uiso calc R 1 1
H H24C 0.7228 0.6409 -0.3463 0.057 Uiso calc R 1 1
C C25 0.8059(4) 0.8277(4) -0.2029(4) 0.0434(11) Uani d . 1 1
H H25A 0.8059 0.8367 -0.2709 0.052 Uiso calc R 1 1
H H25B 0.8757 0.8173 -0.1803 0.052 Uiso calc R 1 1
C C26 0.7820(4) 0.9227(3) -0.1238(3) 0.0413(10) Uani d . 1 1
H H26A 0.8238 0.9399 -0.0549 0.050 Uiso calc R 1 1
H H26B 0.7974 0.9865 -0.1448 0.050 Uiso calc R 1 1
C C27 0.6231(4) 0.9424(3) -0.0361(3) 0.0352(9) Uani d . 1 1
H H27A 0.5483 0.9383 -0.0578 0.053 Uiso calc R 1 1
H H27B 0.6645 1.0171 -0.0094 0.053 Uiso calc R 1 1
H H27C 0.6280 0.9108 0.0179 0.053 Uiso calc R 1 1
C C28 0.4523(3) 0.7436(3) -0.1644(2) 0.0229(7) Uani d . 1 1
C C29 0.4281(3) 0.8071(3) -0.2221(3) 0.0296(8) Uani d . 1 1
H H29A 0.4796 0.8321 -0.2594 0.035 Uiso calc R 1 1
C C30 0.3324(4) 0.8333(3) -0.2255(3) 0.0348(9) Uani d . 1 1
H H30A 0.3188 0.8760 -0.2649 0.042 Uiso calc R 1 1
C C31 0.2559(3) 0.7986(3) -0.1726(3) 0.0323(8) Uani d . 1 1
H H31A 0.1900 0.8175 -0.1753 0.039 Uiso calc R 1 1
C C32 0.2754(3) 0.7358(3) -0.1152(3) 0.0267(7) Uani d . 1 1
H H32A 0.2226 0.7119 -0.0785 0.032 Uiso calc R 1 1
C C33 0.3722(3) 0.7076(3) -0.1111(2) 0.0211(7) Uani d . 1 1
P P1 0.99842(9) 0.22393(9) 0.42113(8) 0.0350(2) Uani d . 1 1
F F1 1.0487(4) 0.1249(3) 0.3935(3) 0.0978(14) Uani d . 1 1
F F2 0.9544(3) 0.3243(3) 0.4447(3) 0.0989(14) Uani d . 1 1
F F3 0.8879(3) 0.1500(4) 0.4215(3) 0.1167(18) Uani d . 1 1
F F4 1.0369(3) 0.2506(3) 0.5397(2) 0.0782(11) Uani d . 1 1
F F5 1.1110(3) 0.2967(3) 0.4188(2) 0.0779(10) Uani d . 1 1
F F6 0.9664(3) 0.1973(3) 0.3009(2) 0.0729(10) Uani d . 1 1
C C100 0.8296(5) 0.4191(6) 0.8897(5) 0.0758(19) Uani d . 1 1
H H10B 0.7527 0.3814 0.8732 0.091 Uiso calc R 1 1
H H10C 0.8400 0.4814 0.9533 0.091 Uiso calc R 1 1
Cl Cl1 0.86150(19) 0.4642(3) 0.7934(2) 0.1522(14) Uani d . 1 1
Cl Cl2 0.89884(19) 0.3361(2) 0.91445(19) 0.1187(9) Uani d . 1 1
N N100 0.2667(4) 0.9850(5) 0.3182(4) 0.0770(16) Uani d . 1 1
C C101 0.1838(5) 0.9396(5) 0.3266(4) 0.0587(14) Uani d . 1 1
C C102 0.0791(5) 0.8897(5) 0.3378(5) 0.0701(16) Uani d . 1 1
H H10D 0.0340 0.8557 0.2699 0.105 Uiso calc R 1 1
H H10E 0.0484 0.9434 0.3817 0.105 Uiso calc R 1 1
H H10F 0.0833 0.8356 0.3694 0.105 Uiso calc R 1 1

loop_
_atom_site_aniso_label
_atom_site_aniso_U_11
_atom_site_aniso_U_22
_atom_site_aniso_U_33
_atom_site_aniso_U_12
_atom_site_aniso_U_13
_atom_site_aniso_U_23
Cu1 0.0198(2) 0.0180(2) 0.0206(2) 0.00440(16) 0.00325(15) 0.00639(16)
Cu2 0.0183(2) 0.0166(2) 0.0207(2) 0.00298(15) 0.00323(15) 0.00534(15)
Cu3 0.0200(2) 0.0167(2) 0.0216(2) 0.00346(16) 0.00395(16) 0.00638(16)
S1 0.0183(4) 0.0164(4) 0.0198(4) 0.0035(3) 0.0037(3) 0.0055(3)
S2 0.0171(4) 0.0158(4) 0.0209(4) 0.0027(3) 0.0036(3) 0.0052(3)
S3 0.0174(4) 0.0168(4) 0.0208(4) 0.0043(3) 0.0025(3) 0.0064(3)
N1 0.0211(15) 0.0234(15) 0.0213(13) 0.0043(12) 0.0016(11) 0.0074(11)
N2 0.0283(17) 0.0384(19) 0.0370(17) 0.0124(15) 0.0019(14) 0.0157(15)
N3 0.0328(18) 0.0264(17) 0.0333(16) 0.0051(13) 0.0003(13) 0.0152(14)
N4 0.0204(14) 0.0142(13) 0.0230(13) 0.0028(11) 0.0048(11) 0.0024(11)
N5 0.0289(17) 0.0315(17) 0.0243(15) 0.0134(14) 0.0056(12) 0.0028(13)
N6 0.0297(17) 0.0254(16) 0.0245(15) 0.0049(13) 0.0047(12) 0.0042(12)
N7 0.0272(16) 0.0191(14) 0.0251(14) 0.0050(12) 0.0061(12) 0.0109(12)
N8 0.0285(17) 0.0316(18) 0.0360(17) 0.0027(14) 0.0144(14) 0.0117(14)
N9 0.0356(19) 0.0243(17) 0.0313(16) -0.0031(13) 0.0074(14) 0.0092(13)
C1 0.0249(18) 0.0219(18) 0.0233(16) 0.0026(14) 0.0008(13) 0.0049(14)
C2 0.025(2) 0.050(3) 0.041(2) 0.0100(18) 0.0087(17) 0.0144(19)
C3 0.036(2) 0.031(2) 0.042(2) 0.0138(18) -0.0060(18) 0.0056(17)
C4 0.047(3) 0.035(2) 0.038(2) 0.0153(19) -0.0057(19) 0.0134(18)
C5 0.049(3) 0.031(2) 0.033(2) 0.0030(18) 0.0069(18) 0.0152(17)
C6 0.0264(18) 0.0170(16) 0.0216(16) 0.0024(13) 0.0037(13) 0.0069(13)
C7 0.031(2) 0.028(2) 0.0222(17) 0.0002(15) -0.0023(14) 0.0069(14)
C8 0.047(2) 0.0237(19) 0.0208(17) 0.0040(17) 0.0044(16) 0.0040(14)
C9 0.047(2) 0.0236(19) 0.0260(18) 0.0131(17) 0.0149(16) 0.0073(15)
C10 0.0297(19) 0.0213(18) 0.0261(17) 0.0066(14) 0.0094(14) 0.0089(14)
C11 0.0269(18) 0.0144(16) 0.0198(15) 0.0032(13) 0.0049(13) 0.0058(12)
C12 0.0246(18) 0.0135(15) 0.0252(16) 0.0000(13) 0.0025(13) 0.0072(13)
C13 0.032(2) 0.030(2) 0.0303(19) 0.0153(16) 0.0052(15) 0.0044(15)
C14 0.037(2) 0.0248(19) 0.0276(18) 0.0094(16) 0.0100(16) 0.0050(15)
C15 0.041(2) 0.030(2) 0.0233(17) 0.0091(17) 0.0093(16) 0.0037(15)
C16 0.0269(19) 0.030(2) 0.0310(19) 0.0049(15) 0.0002(15) 0.0083(16)
C17 0.0228(17) 0.0194(17) 0.0220(16) 0.0030(13) 0.0038(13) 0.0054(13)
C18 0.0256(19) 0.0216(18) 0.0267(17) -0.0004(14) 0.0059(14) 0.0063(14)
C19 0.031(2) 0.024(2) 0.038(2) -0.0053(15) 0.0039(16) 0.0067(16)
C20 0.0208(19) 0.038(2) 0.048(2) -0.0006(16) 0.0128(17) 0.0100(19)
C21 0.0213(18) 0.029(2) 0.0316(18) 0.0064(15) 0.0095(14) 0.0052(15)
C22 0.0196(16) 0.0173(16) 0.0243(16) -0.0014(13) 0.0016(13) 0.0074(13)
C23 0.0306(19) 0.0223(18) 0.0257(17) 0.0032(14) 0.0060(14) 0.0127(14)
C24 0.045(3) 0.035(2) 0.041(2) 0.0154(19) 0.0193(19) 0.0165(18)
C25 0.031(2) 0.048(3) 0.051(3) -0.0031(19) 0.0103(19) 0.025(2)
C26 0.040(2) 0.035(2) 0.041(2) -0.0085(18) 0.0041(18) 0.0153(19)
C27 0.045(2) 0.024(2) 0.0312(19) 0.0059(17) 0.0042(17) 0.0050(16)
C28 0.0277(18) 0.0163(16) 0.0201(15) 0.0034(13) 0.0012(13) 0.0023(13)
C29 0.044(2) 0.0202(18) 0.0263(17) 0.0090(16) 0.0053(16) 0.0098(14)
C30 0.050(3) 0.025(2) 0.0313(19) 0.0127(18) -0.0006(17) 0.0121(16)
C31 0.030(2) 0.029(2) 0.038(2) 0.0140(16) -0.0021(16) 0.0087(16)
C32 0.0253(19) 0.0238(18) 0.0319(18) 0.0082(15) 0.0015(15) 0.0101(15)
C33 0.0260(18) 0.0173(16) 0.0185(15) 0.0052(13) 0.0010(13) 0.0049(12)
P1 0.0344(6) 0.0298(6) 0.0353(5) 0.0065(4) -0.0010(4) 0.0064(4)
F1 0.133(4) 0.066(2) 0.091(3) 0.060(3) -0.006(2) 0.005(2)
F2 0.096(3) 0.070(3) 0.112(3) 0.056(2) -0.019(2) -0.008(2)
F3 0.084(3) 0.099(3) 0.110(3) -0.043(2) 0.042(2) -0.004(2)
F4 0.111(3) 0.077(2) 0.0349(15) 0.005(2) 0.0047(16) 0.0191(15)
F5 0.053(2) 0.093(3) 0.063(2) -0.0158(18) 0.0042(16) 0.0190(18)
F6 0.070(2) 0.088(3) 0.0459(16) 0.0163(19) -0.0128(15) 0.0108(16)
C100 0.065(4) 0.095(5) 0.104(5) 0.049(4) 0.040(4) 0.058(4)
Cl1 0.1117(17) 0.280(4) 0.207(3) 0.136(2) 0.1072(19) 0.200(3)
Cl2 0.1235(17) 0.164(2) 0.165(2) 0.1046(17) 0.0989(16) 0.1237(19)
N100 0.054(3) 0.116(5) 0.056(3) 0.021(3) 0.011(2) 0.023(3)
C101 0.052(3) 0.090(4) 0.038(3) 0.022(3) 0.004(2) 0.026(3)
C102 0.073(4) 0.071(4) 0.079(4) 0.015(3) 0.030(3) 0.040(3)

loop_
_atom_type_symbol
_atom_type_description
_atom_type_scat_dispersion_real
_atom_type_scat_dispersion_imag
_atom_type_scat_source
C C 0.0033 0.0016 'International Tables Vol C Tables 4.2.6.8 and 6.1.1.4'
H H 0.0000 0.0000 'International Tables Vol C Tables 4.2.6.8 and 6.1.1.4'
N N 0.0061 0.0033 'International Tables Vol C Tables 4.2.6.8 and 6.1.1.4'
F F 0.0171 0.0103 'International Tables Vol C Tables 4.2.6.8 and 6.1.1.4'
P P 0.1023 0.0942 'International Tables Vol C Tables 4.2.6.8 and 6.1.1.4'
S S 0.1246 0.1234 'International Tables Vol C Tables 4.2.6.8 and 6.1.1.4'
Cu Cu 0.3201 1.2651 'International Tables Vol C Tables 4.2.6.8 and 6.1.1.4'
Cl Cl 0.1484 0.1585 'International Tables Vol C Tables 4.2.6.8 and 6.1.1.4'

loop_
_geom_angle_atom_site_label_1
_geom_angle_atom_site_label_2
_geom_angle_atom_site_label_3
_geom_angle_site_symmetry_1
_geom_angle_site_symmetry_3
_geom_angle
N1 Cu1 S2 . . 131.91(9)
N1 Cu1 S3 . 2_665 119.76(9)
S2 Cu1 S3 . 2_665 93.84(3)
N1 Cu1 S1 . . 85.99(9)
S2 Cu1 S1 . . 113.14(3)
S3 Cu1 S1 2_665 . 112.85(3)
N4 Cu2 S3 . . 134.56(8)
N4 Cu2 S1 . . 117.78(8)
S3 Cu2 S1 . . 92.23(3)
N4 Cu2 S2 . . 86.45(8)
S3 Cu2 S2 . . 113.28(3)
S1 Cu2 S2 . . 113.61(3)
N7 Cu3 S1 . 2_665 134.18(9)
N7 Cu3 S2 . . 119.29(9)
S1 Cu3 S2 2_665 . 91.71(3)
N7 Cu3 S3 . . 86.41(9)
S1 Cu3 S3 2_665 . 113.47(3)
S2 Cu3 S3 . . 112.56(3)
C11 S1 Cu3 . 2_665 116.61(11)
C11 S1 Cu2 . . 112.10(11)
Cu3 S1 Cu2 2_665 . 110.12(4)
C11 S1 Cu1 . . 92.50(12)
Cu3 S1 Cu1 2_665 . 65.70(3)
Cu2 S1 Cu1 . . 65.26(3)
C22 S2 Cu1 . . 115.66(11)
C22 S2 Cu3 . . 115.33(11)
Cu1 S2 Cu3 . . 109.54(4)
C22 S2 Cu2 . . 93.03(12)
Cu1 S2 Cu2 . . 65.89(3)
Cu3 S2 Cu2 . . 66.17(3)
C33 S3 Cu1 . 2_665 113.41(11)
C33 S3 Cu2 . . 118.10(12)
Cu1 S3 Cu2 2_665 . 108.65(3)
C33 S3 Cu3 . . 92.50(12)
Cu1 S3 Cu3 2_665 . 65.86(3)
Cu2 S3 Cu3 . . 66.04(3)
C1 N1 C6 . . 120.3(3)
C1 N1 Cu1 . . 117.8(2)
C6 N1 Cu1 . . 117.9(2)
C1 N2 C2 . . 124.9(3)
C1 N2 C3 . . 111.6(3)
C2 N2 C3 . . 121.4(3)
C1 N3 C5 . . 124.3(3)
C1 N3 C4 . . 110.7(3)
C5 N3 C4 . . 119.4(3)
C12 N4 C17 . . 120.5(3)
C12 N4 Cu2 . . 118.8(2)
C17 N4 Cu2 . . 117.5(2)
C12 N5 C13 . . 126.2(3)
C12 N5 C14 . . 111.9(3)
C13 N5 C14 . . 121.7(3)
C12 N6 C16 . . 126.7(3)
C12 N6 C15 . . 111.3(3)
C16 N6 C15 . . 121.0(3)
C23 N7 C28 . . 120.0(3)
C23 N7 Cu3 . . 117.7(2)
C28 N7 Cu3 . . 117.1(2)
C23 N8 C24 . . 123.9(3)
C23 N8 C25 . . 110.6(3)
C24 N8 C25 . . 120.5(3)
C23 N9 C27 . . 122.2(3)
C23 N9 C26 . . 109.0(3)
C27 N9 C26 . . 116.2(3)
N1 C1 N2 . . 123.1(3)
N1 C1 N3 . . 126.5(3)
N2 C1 N3 . . 110.3(3)
N2 C2 H2A . . 109.5
N2 C2 H2B . . 109.5
H2A C2 H2B . . 109.5
N2 C2 H2C . . 109.5
H2A C2 H2C . . 109.5
H2B C2 H2C . . 109.5
N2 C3 C4 . . 103.3(3)
N2 C3 H3A . . 111.1
C4 C3 H3A . . 111.1
N2 C3 H3B . . 111.1
C4 C3 H3B . . 111.1
H3A C3 H3B . . 109.1
N3 C4 C3 . . 103.9(3)
N3 C4 H4A . . 111.0
C3 C4 H4A . . 111.0
N3 C4 H4B . . 111.0
C3 C4 H4B . . 111.0
H4A C4 H4B . . 109.0
N3 C5 H5A . . 109.5
N3 C5 H5B . . 109.5
H5A C5 H5B . . 109.5
N3 C5 H5C . . 109.5
H5A C5 H5C . . 109.5
H5B C5 H5C . . 109.5
N1 C6 C11 . . 120.4(3)
N1 C6 C7 . . 122.7(3)
C11 C6 C7 . . 116.7(3)
C8 C7 C6 . . 121.5(4)
C8 C7 H7A . . 119.3
C6 C7 H7A . . 119.3
C7 C8 C9 . . 120.9(3)
C7 C8 H8A . . 119.6
C9 C8 H8A . . 119.6
C8 C9 C10 . . 119.3(4)
C8 C9 H9A . . 120.3
C10 C9 H9A . . 120.3
C9 C10 C11 . . 120.2(3)
C9 C10 H10A . . 119.9
C11 C10 H10A . . 119.9
C10 C11 C6 . . 121.3(3)
C10 C11 S1 . . 117.0(3)
C6 C11 S1 . . 121.6(3)
N4 C12 N6 . . 128.3(3)
N4 C12 N5 . . 122.1(3)
N6 C12 N5 . . 109.6(3)
N5 C13 H13A . . 109.5
N5 C13 H13B . . 109.5
H13A C13 H13B . . 109.5
N5 C13 H13C . . 109.5
H13A C13 H13C . . 109.5
H13B C13 H13C . . 109.5
N5 C14 C15 . . 102.7(3)
N5 C14 H14A . . 111.2
C15 C14 H14A . . 111.2
N5 C14 H14B . . 111.2
C15 C14 H14B . . 111.2
H14A C14 H14B . . 109.1
N6 C15 C14 . . 102.9(3)
N6 C15 H15A . . 111.2
C14 C15 H15A . . 111.2
N6 C15 H15B . . 111.2
C14 C15 H15B . . 111.2
H15A C15 H15B . . 109.1
N6 C16 H16A . . 109.5
N6 C16 H16B . . 109.5
H16A C16 H16B . . 109.5
N6 C16 H16C . . 109.5
H16A C16 H16C . . 109.5
H16B C16 H16C . . 109.5
N4 C17 C18 . . 123.0(3)
N4 C17 C22 . . 119.5(3)
C18 C17 C22 . . 117.4(3)
C19 C18 C17 . . 121.7(3)
C19 C18 H18A . . 119.2
C17 C18 H18A . . 119.2
C18 C19 C20 . . 120.3(4)
C18 C19 H19A . . 119.9
C20 C19 H19A . . 119.9
C21 C20 C19 . . 119.4(4)
C21 C20 H20A . . 120.3
C19 C20 H20A . . 120.3
C20 C21 C22 . . 121.1(3)
C20 C21 H21A . . 119.5
C22 C21 H21A . . 119.5
C21 C22 C17 . . 120.2(3)
C21 C22 S2 . . 117.8(3)
C17 C22 S2 . . 122.0(3)
N7 C23 N8 . . 122.1(3)
N7 C23 N9 . . 127.5(3)
N8 C23 N9 . . 110.4(3)
N8 C24 H24A . . 109.5
N8 C24 H24B . . 109.5
H24A C24 H24B . . 109.5
N8 C24 H24C . . 109.5
H24A C24 H24C . . 109.5
H24B C24 H24C . . 109.5
N8 C25 C26 . . 102.7(3)
N8 C25 H25A . . 111.2
C26 C25 H25A . . 111.2
N8 C25 H25B . . 111.2
C26 C25 H25B . . 111.2
H25A C25 H25B . . 109.1
N9 C26 C25 . . 102.3(3)
N9 C26 H26A . . 111.3
C25 C26 H26A . . 111.3
N9 C26 H26B . . 111.3
C25 C26 H26B . . 111.3
H26A C26 H26B . . 109.2
N9 C27 H27A . . 109.5
N9 C27 H27B . . 109.5
H27A C27 H27B . . 109.5
N9 C27 H27C . . 109.5
H27A C27 H27C . . 109.5
H27B C27 H27C . . 109.5
N7 C28 C33 . . 120.4(3)
N7 C28 C29 . . 122.7(3)
C33 C28 C29 . . 116.7(3)
C30 C29 C28 . . 121.8(4)
C30 C29 H29A . . 119.1
C28 C29 H29A . . 119.1
C29 C30 C31 . . 120.8(3)
C29 C30 H30A . . 119.6
C31 C30 H30A . . 119.6
C30 C31 C32 . . 119.7(4)
C30 C31 H31A . . 120.1
C32 C31 H31A . . 120.1
C31 C32 C33 . . 120.4(3)
C31 C32 H32A . . 119.8
C33 C32 H32A . . 119.8
C32 C33 C28 . . 120.6(3)
C32 C33 S3 . . 117.7(3)
C28 C33 S3 . . 121.7(3)
F2 P1 F3 . . 92.8(3)
F2 P1 F4 . . 90.9(2)
F3 P1 F4 . . 93.1(2)
F2 P1 F1 . . 176.4(3)
F3 P1 F1 . . 90.5(3)
F4 P1 F1 . . 90.6(2)
F2 P1 F6 . . 90.8(2)
F3 P1 F6 . . 89.5(2)
F4 P1 F6 . . 176.8(2)
F1 P1 F6 . . 87.5(2)
F2 P1 F5 . . 88.3(2)
F3 P1 F5 . . 178.7(2)
F4 P1 F5 . . 87.59(19)
F1 P1 F5 . . 88.4(2)
F6 P1 F5 . . 89.74(19)
Cl1 C100 Cl2 . . 116.3(3)
Cl1 C100 H10B . . 108.2
Cl2 C100 H10B . . 108.2
Cl1 C100 H10C . . 108.2
Cl2 C100 H10C . . 108.2
H10B C100 H10C . . 107.4
N100 C101 C102 . . 176.3(7)
C101 C102 H10D . . 109.5
C101 C102 H10E . . 109.5
H10D C102 H10E . . 109.5
C101 C102 H10F . . 109.5
H10D C102 H10F . . 109.5
H10E C102 H10F . . 109.5

loop_
_geom_bond_atom_site_label_1
_geom_bond_atom_site_label_2
_geom_bond_site_symmetry_2
_geom_bond_distance
Cu1 N1 . 2.005(3)
Cu1 S2 . 2.2977(9)
Cu1 S3 2_665 2.2981(10)
Cu1 S1 . 2.4573(10)
Cu2 N4 . 2.018(3)
Cu2 S3 . 2.3017(9)
Cu2 S1 . 2.3117(9)
Cu2 S2 . 2.4312(9)
Cu3 N7 . 2.017(3)
Cu3 S1 2_665 2.2939(10)
Cu3 S2 . 2.3079(9)
Cu3 S3 . 2.4446(10)
S1 C11 . 1.782(3)
S1 Cu3 2_665 2.2939(10)
S2 C22 . 1.772(3)
S3 C33 . 1.779(3)
S3 Cu1 2_665 2.2981(10)
N1 C1 . 1.339(4)
N1 C6 . 1.385(4)
N2 C1 . 1.340(5)
N2 C2 . 1.450(5)
N2 C3 . 1.461(5)
N3 C1 . 1.356(4)
N3 C5 . 1.456(5)
N3 C4 . 1.462(5)
N4 C12 . 1.333(4)
N4 C17 . 1.400(4)
N5 C12 . 1.355(5)
N5 C13 . 1.433(5)
N5 C14 . 1.443(4)
N6 C12 . 1.339(4)
N6 C16 . 1.458(5)
N6 C15 . 1.465(5)
N7 C23 . 1.333(4)
N7 C28 . 1.387(5)
N8 C23 . 1.354(5)
N8 C24 . 1.445(5)
N8 C25 . 1.450(5)
N9 C23 . 1.357(5)
N9 C27 . 1.470(5)
N9 C26 . 1.483(5)
C2 H2A . 0.9800
C2 H2B . 0.9800
C2 H2C . 0.9800
C3 C4 . 1.522(6)
C3 H3A . 0.9900
C3 H3B . 0.9900
C4 H4A . 0.9900
C4 H4B . 0.9900
C5 H5A . 0.9800
C5 H5B . 0.9800
C5 H5C . 0.9800
C6 C11 . 1.408(5)
C6 C7 . 1.424(5)
C7 C8 . 1.373(5)
C7 H7A . 0.9500
C8 C9 . 1.390(6)
C8 H8A . 0.9500
C9 C10 . 1.393(5)
C9 H9A . 0.9500
C10 C11 . 1.398(5)
C10 H10A . 0.9500
C13 H13A . 0.9800
C13 H13B . 0.9800
C13 H13C . 0.9800
C14 C15 . 1.536(6)
C14 H14A . 0.9900
C14 H14B . 0.9900
C15 H15A . 0.9900
C15 H15B . 0.9900
C16 H16A . 0.9800
C16 H16B . 0.9800
C16 H16C . 0.9800
C17 C18 . 1.405(5)
C17 C22 . 1.418(5)
C18 C19 . 1.381(5)
C18 H18A . 0.9500
C19 C20 . 1.396(6)
C19 H19A . 0.9500
C20 C21 . 1.376(5)
C20 H20A . 0.9500
C21 C22 . 1.398(5)
C21 H21A . 0.9500
C24 H24A . 0.9800
C24 H24B . 0.9800
C24 H24C . 0.9800
C25 C26 . 1.525(7)
C25 H25A . 0.9900
C25 H25B . 0.9900
C26 H26A . 0.9900
C26 H26B . 0.9900
C27 H27A . 0.9800
C27 H27B . 0.9800
C27 H27C . 0.9800
C28 C33 . 1.417(5)
C28 C29 . 1.418(5)
C29 C30 . 1.371(6)
C29 H29A . 0.9500
C30 C31 . 1.374(6)
C30 H30A . 0.9500
C31 C32 . 1.390(5)
C31 H31A . 0.9500
C32 C33 . 1.399(5)
C32 H32A . 0.9500
P1 F2 . 1.555(3)
P1 F3 . 1.568(4)
P1 F4 . 1.579(3)
P1 F1 . 1.587(3)
P1 F6 . 1.589(3)
P1 F5 . 1.590(3)
C100 Cl1 . 1.685(6)
C100 Cl2 . 1.692(6)
C100 H10B . 0.9900
C100 H10C . 0.9900
N100 C101 . 1.156(7)
C101 C102 . 1.428(8)
C102 H10D . 0.9800
C102 H10E . 0.9800
C102 H10F . 0.9800

loop_
_geom_hbond_atom_site_label_D
_geom_hbond_atom_site_label_H
_geom_hbond_atom_site_label_A
_geom_hbond_site_symmetry_A
_geom_hbond_distance_DH
_geom_hbond_distance_HA
_geom_hbond_distance_DA
_geom_hbond_angle_DHA
C31 H31A F6 2_665 0.95 2.49 3.290(5) 141.1
C102 H10F F4 2_666 0.98 2.43 3.173(6) 132.7
C102 H10E F1 1_465 0.98 2.44 3.187(7) 133.2

loop_
_geom_torsion_atom_site_label_1
_geom_torsion_atom_site_label_2
_geom_torsion_atom_site_label_3
_geom_torsion_atom_site_label_4
_geom_torsion_site_symmetry_1
_geom_torsion_site_symmetry_4
_geom_torsion
N4 Cu2 S1 C11 . . -5.52(16)
S3 Cu2 S1 C11 . . -150.02(13)
S2 Cu2 S1 C11 . . 93.33(13)
N4 Cu2 S1 Cu3 . 2_665 -137.09(9)
S3 Cu2 S1 Cu3 . 2_665 78.41(4)
S2 Cu2 S1 Cu3 . 2_665 -38.24(5)
N4 Cu2 S1 Cu1 . . -87.73(9)
S3 Cu2 S1 Cu1 . . 127.77(3)
S2 Cu2 S1 Cu1 . . 11.11(3)
N1 Cu1 S1 C11 . . 9.32(13)
S2 Cu1 S1 C11 . . -124.97(11)
S3 Cu1 S1 C11 2_665 . 130.02(11)
N1 Cu1 S1 Cu3 . 2_665 -108.86(9)
S2 Cu1 S1 Cu3 . 2_665 116.85(3)
S3 Cu1 S1 Cu3 2_665 2_665 11.84(3)
N1 Cu1 S1 Cu2 . . 122.56(9)
S2 Cu1 S1 Cu2 . . -11.73(3)
S3 Cu1 S1 Cu2 2_665 . -116.74(3)
N1 Cu1 S2 C22 . . -13.93(18)
S3 Cu1 S2 C22 2_665 . -150.72(13)
S1 Cu1 S2 C22 . . 92.41(13)
N1 Cu1 S2 Cu3 . . -146.33(12)
S3 Cu1 S2 Cu3 2_665 . 76.88(4)
S1 Cu1 S2 Cu3 . . -39.98(5)
N1 Cu1 S2 Cu2 . . -95.26(12)
S3 Cu1 S2 Cu2 2_665 . 127.95(3)
S1 Cu1 S2 Cu2 . . 11.08(3)
N7 Cu3 S2 C22 . . 6.66(16)
S1 Cu3 S2 C22 2_665 . 151.36(13)
S3 Cu3 S2 C22 . . -92.29(13)
N7 Cu3 S2 Cu1 . . 139.22(10)
S1 Cu3 S2 Cu1 2_665 . -76.07(4)
S3 Cu3 S2 Cu1 . . 40.28(4)
N7 Cu3 S2 Cu2 . . 88.31(10)
S1 Cu3 S2 Cu2 2_665 . -126.98(3)
S3 Cu3 S2 Cu2 . . -10.63(3)
N4 Cu2 S2 C22 . . -9.82(13)
S3 Cu2 S2 C22 . . 127.79(11)
S1 Cu2 S2 C22 . . -128.67(11)
N4 Cu2 S2 Cu1 . . 107.01(8)
S3 Cu2 S2 Cu1 . . -115.38(3)
S1 Cu2 S2 Cu1 . . -11.83(3)
N4 Cu2 S2 Cu3 . . -126.24(8)
S3 Cu2 S2 Cu3 . . 11.36(3)
S1 Cu2 S2 Cu3 . . 114.91(3)
N4 Cu2 S3 C33 . . 19.03(17)
S1 Cu2 S3 C33 . . 152.89(13)
S2 Cu2 S3 C33 . . -90.17(13)
N4 Cu2 S3 Cu1 . 2_665 149.98(11)
S1 Cu2 S3 Cu1 . 2_665 -76.16(4)
S2 Cu2 S3 Cu1 . 2_665 40.78(4)
N4 Cu2 S3 Cu3 . . 98.47(11)
S1 Cu2 S3 Cu3 . . -127.67(3)
S2 Cu2 S3 Cu3 . . -10.73(3)
N7 Cu3 S3 C33 . . 10.70(14)
S1 Cu3 S3 C33 2_665 . -126.53(11)
S2 Cu3 S3 C33 . . 131.02(11)
N7 Cu3 S3 Cu1 . 2_665 125.29(9)
S1 Cu3 S3 Cu1 2_665 2_665 -11.94(3)
S2 Cu3 S3 Cu1 . 2_665 -114.39(3)
N7 Cu3 S3 Cu2 . . -109.07(9)
S1 Cu3 S3 Cu2 2_665 . 113.70(3)
S2 Cu3 S3 Cu2 . . 11.25(3)
S2 Cu1 N1 C1 . . -96.4(3)
S3 Cu1 N1 C1 2_665 . 31.7(3)
S1 Cu1 N1 C1 . . 145.8(3)
S2 Cu1 N1 C6 . . 105.9(2)
S3 Cu1 N1 C6 2_665 . -126.0(2)
S1 Cu1 N1 C6 . . -11.9(2)
S3 Cu2 N4 C12 . . 90.9(3)
S1 Cu2 N4 C12 . . -34.6(3)
S2 Cu2 N4 C12 . . -149.5(2)
S3 Cu2 N4 C17 . . -109.2(2)
S1 Cu2 N4 C17 . . 125.3(2)
S2 Cu2 N4 C17 . . 10.4(2)
S1 Cu3 N7 C23 2_665 . -97.8(3)
S2 Cu3 N7 C23 . . 28.6(3)
S3 Cu3 N7 C23 . . 142.5(3)
S1 Cu3 N7 C28 2_665 . 107.5(2)
S2 Cu3 N7 C28 . . -126.2(2)
S3 Cu3 N7 C28 . . -12.2(2)
C6 N1 C1 N2 . . -152.7(3)
Cu1 N1 C1 N2 . . 50.2(4)
C6 N1 C1 N3 . . 31.1(5)
Cu1 N1 C1 N3 . . -126.0(3)
C2 N2 C1 N1 . . 16.7(6)
C3 N2 C1 N1 . . -179.7(3)
C2 N2 C1 N3 . . -166.5(4)
C3 N2 C1 N3 . . -2.9(4)
C5 N3 C1 N1 . . 23.3(6)
C4 N3 C1 N1 . . 176.4(3)
C5 N3 C1 N2 . . -153.3(4)
C4 N3 C1 N2 . . -0.2(4)
C1 N2 C3 C4 . . 4.6(4)
C2 N2 C3 C4 . . 168.8(4)
C1 N3 C4 C3 . . 3.0(4)
C5 N3 C4 C3 . . 157.6(3)
N2 C3 C4 N3 . . -4.4(4)
C1 N1 C6 C11 . . -146.9(3)
Cu1 N1 C6 C11 . . 10.2(4)
C1 N1 C6 C7 . . 36.9(5)
Cu1 N1 C6 C7 . . -166.0(3)
N1 C6 C7 C8 . . 178.4(3)
C11 C6 C7 C8 . . 2.1(5)
C6 C7 C8 C9 . . -0.1(6)
C7 C8 C9 C10 . . -0.9(6)
C8 C9 C10 C11 . . -0.2(5)
C9 C10 C11 C6 . . 2.4(5)
C9 C10 C11 S1 . . -177.8(3)
N1 C6 C11 C10 . . -179.7(3)
C7 C6 C11 C10 . . -3.3(5)
N1 C6 C11 S1 . . 0.5(4)
C7 C6 C11 S1 . . 176.9(3)
Cu3 S1 C11 C10 2_665 . -123.8(2)
Cu2 S1 C11 C10 . . 108.0(3)
Cu1 S1 C11 C10 . . 172.2(2)
Cu3 S1 C11 C6 2_665 . 56.0(3)
Cu2 S1 C11 C6 . . -72.2(3)
Cu1 S1 C11 C6 . . -7.9(3)
C17 N4 C12 N6 . . -36.2(5)
Cu2 N4 C12 N6 . . 123.1(3)
C17 N4 C12 N5 . . 146.0(3)
Cu2 N4 C12 N5 . . -54.7(4)
C16 N6 C12 N4 . . -11.8(6)
C15 N6 C12 N4 . . 179.4(3)
C16 N6 C12 N5 . . 166.2(3)
C15 N6 C12 N5 . . -2.5(4)
C13 N5 C12 N4 . . -2.4(6)
C14 N5 C12 N4 . . 172.1(3)
C13 N5 C12 N6 . . 179.4(3)
C14 N5 C12 N6 . . -6.1(4)
C12 N5 C14 C15 . . 11.4(4)
C13 N5 C14 C15 . . -173.8(3)
C12 N6 C15 C14 . . 9.3(4)
C16 N6 C15 C14 . . -160.2(3)
N5 C14 C15 N6 . . -11.8(4)
C12 N4 C17 C18 . . -31.7(5)
Cu2 N4 C17 C18 . . 168.8(3)
C12 N4 C17 C22 . . 153.1(3)
Cu2 N4 C17 C22 . . -6.5(4)
N4 C17 C18 C19 . . -175.3(3)
C22 C17 C18 C19 . . 0.0(5)
C17 C18 C19 C20 . . 0.3(6)
C18 C19 C20 C21 . . 0.0(6)
C19 C20 C21 C22 . . -0.7(6)
C20 C21 C22 C17 . . 1.0(6)
C20 C21 C22 S2 . . -179.4(3)
N4 C17 C22 C21 . . 174.8(3)
C18 C17 C22 C21 . . -0.7(5)
N4 C17 C22 S2 . . -4.8(4)
C18 C17 C22 S2 . . 179.7(3)
Cu1 S2 C22 C21 . . 126.2(3)
Cu3 S2 C22 C21 . . -104.1(3)
Cu2 S2 C22 C21 . . -169.1(3)
Cu1 S2 C22 C17 . . -54.1(3)
Cu3 S2 C22 C17 . . 75.5(3)
Cu2 S2 C22 C17 . . 10.5(3)
C28 N7 C23 N8 . . -153.4(3)
Cu3 N7 C23 N8 . . 52.6(4)
C28 N7 C23 N9 . . 28.1(5)
Cu3 N7 C23 N9 . . -125.9(3)
C24 N8 C23 N7 . . 20.5(5)
C25 N8 C23 N7 . . 175.5(3)
C24 N8 C23 N9 . . -160.8(3)
C25 N8 C23 N9 . . -5.8(4)
C27 N9 C23 N7 . . 29.0(6)
C26 N9 C23 N7 . . 169.2(3)
C27 N9 C23 N8 . . -149.6(3)
C26 N9 C23 N8 . . -9.4(4)
C23 N8 C25 C26 . . 17.7(4)
C24 N8 C25 C26 . . 173.6(4)
C23 N9 C26 C25 . . 19.5(4)
C27 N9 C26 C25 . . 162.4(3)
N8 C25 C26 N9 . . -21.5(4)
C23 N7 C28 C33 . . -145.3(3)
Cu3 N7 C28 C33 . . 8.9(4)
C23 N7 C28 C29 . . 40.3(5)
Cu3 N7 C28 C29 . . -165.5(3)
N7 C28 C29 C30 . . 175.1(3)
C33 C28 C29 C30 . . 0.6(5)
C28 C29 C30 C31 . . 0.0(6)
C29 C30 C31 C32 . . -0.3(6)
C30 C31 C32 C33 . . -0.1(6)
C31 C32 C33 C28 . . 0.7(5)
C31 C32 C33 S3 . . -178.3(3)
N7 C28 C33 C32 . . -175.6(3)
C29 C28 C33 C32 . . -0.9(5)
N7 C28 C33 S3 . . 3.3(4)
C29 C28 C33 S3 . . 178.0(3)
Cu1 S3 C33 C32 2_665 . 103.8(3)
Cu2 S3 C33 C32 . . -127.5(2)
Cu3 S3 C33 C32 . . 168.5(3)
Cu1 S3 C33 C28 2_665 . -75.2(3)
Cu2 S3 C33 C28 . . 53.6(3)
Cu3 S3 C33 C28 . . -10.5(3)
